data_7245258
loop_
_publ_author_name
'Ahsan, Mollah Rohan'
'Mukherjee, Arijit'

_publ_section_title
;
 Ternary and quaternary cocrystals of 2,7-dihydroxynaphthalene: systematic
 design with a large synthon module
;
_journal_name_full CrystEngComm
_journal_paper_doi 10.1039/D2CE00735E
_journal_year 2022
_chemical_formula_moiety 'C12 H8 N2, C10 H8 O2, C8 H12 N2'
_chemical_formula_sum 'C30 H28 N4 O2'
_chemical_formula_weight 476.56
_space_group_crystal_system monoclinic
_space_group_IT_number 15
_space_group_name_Hall '-C 2yc'
_space_group_name_H-M_alt 'C 1 2/c 1'
_atom_sites_solution_hydrogens difmap
_audit_block_doi 10.5517/ccdc.csd.cc2bpy33
_audit_creation_date 2022-06-28
_audit_creation_method
;
Olex2 1.5
(compiled 2022.04.07 svn.rca3783a0 for OlexSys, GUI svn.r6498)
;
_audit_update_record
;
2022-06-28 deposited with the CCDC.	2022-07-19 downloaded from the CCDC.
;
_cell_angle_alpha 90
_cell_angle_beta 94.8660(10)
_cell_angle_gamma 90
_cell_formula_units_Z 4
_cell_length_a 13.0924(2)
_cell_length_b 12.3143(2)
_cell_length_c 14.7809(2)
_cell_measurement_reflns_used 7999
_cell_measurement_temperature 123.00
_cell_measurement_theta_max 78.7480
_cell_measurement_theta_min 4.9320
_cell_volume 2374.44(6)
_computing_cell_refinement 'CrysAlisPro 1.171.39.20a (Rigaku OD, 2015)'
_computing_data_collection 'CrysAlisPro 1.171.39.20a (Rigaku OD, 2015)'
_computing_data_reduction 'CrysAlisPro 1.171.39.20a (Rigaku OD, 2015)'
_computing_molecular_graphics 'Olex2 1.5 (Dolomanov et al., 2009)'
_computing_publication_material 'Olex2 1.5 (Dolomanov et al., 2009)'
_computing_structure_refinement 'SHELXL 2018/3 (Sheldrick, 2015)'
_computing_structure_solution 'SHELXT 2018/2 (Sheldrick, 2018)'
_diffrn_ambient_temperature 123.00
_diffrn_detector 'CCD plate'
_diffrn_measured_fraction_theta_full 1.000
_diffrn_measured_fraction_theta_max 0.984
_diffrn_measurement_details
;
List of Runs (angles in degrees, time in seconds):

  # Type    Start    End  Width  t~exp~   \w     \q     \k     \f   Frames
#--------------------------------------------------------------------------
  1  \w     37.00  85.00   0.50    0.71    --    0.00  82.00 150.00   96
  2  \w    -15.00  22.00   0.50    0.71    --    0.00  37.00  30.00   74
  3  \w    -23.00   3.00   0.50    0.71    --    0.00  57.00  90.00   52
  4  \w    -28.00  26.00   0.50    0.71    --    0.00  82.00 150.00  108
  5  \w     26.00  88.00   0.50    0.71    --    0.00  57.00  90.00  124
  6  \w     29.00  89.00   0.50    0.71    --    0.00  37.00  30.00  120
  7  \w     25.00  52.00   0.50    2.85    --  107.20 -61.00 120.00   54
  8  \w     18.00  92.00   0.50    2.85    --  107.20 -30.00 -60.00  148
  9  \w     19.00 140.00   0.50    2.85    --  107.20 -82.00 120.00  242
 10  \w     66.00 101.00   0.50    2.85    --  107.20 -30.00-180.00   70
 11  \w     89.00 116.00   0.50    2.85    --  107.20 -82.00 -30.00   54
 12  \w     20.00 137.00   0.50    2.85    --  107.20 -77.00 -90.00  234
 13  \w     28.00 133.00   0.50    2.85    --  107.20 -82.00  30.00  210
 14  \w     29.00 134.00   0.50    2.85    --  107.20 -15.00 120.00  210
 15  \w     86.00 121.00   0.50    2.85    --  107.20 -30.00  30.00   70
 16  \w    147.00 193.00   0.50    2.85    --  107.20  61.00  90.00   92
 17  \w     53.00  80.00   0.50    2.85    --  107.20 -30.00  30.00   54
 18  \w     73.00 135.00   0.50    2.85    --  107.20 -82.00-150.00  124
 19  \w     85.00 144.00   0.50    2.85    --  107.20  61.00  90.00  118
 20  \w     36.00  97.00   0.50    2.85    --  107.20 -61.00  30.00  122
 21  \w     60.00 131.00   0.50    2.85    --  107.20 -61.00 120.00  142
 22  \w    108.00 135.00   0.50    2.85    --  107.20 -82.00-180.00   54
 23  \w     85.00 110.00   0.50    2.85    --  107.20 -82.00 -60.00   50
 24  \w     18.00 197.00   0.50    2.85    --  107.20   0.00-180.00  358
;
_diffrn_measurement_device 'four-circle diffractometer'
_diffrn_measurement_device_type 'XtaLAB Pro: Kappa dual home/near'
_diffrn_measurement_method '\w scans'
_diffrn_orient_matrix_type 'CrysAlisPro convention (1999,Acta A55,543-557)'
_diffrn_orient_matrix_UB_11 -0.1157608000
_diffrn_orient_matrix_UB_12 -0.0011878000
_diffrn_orient_matrix_UB_13 -0.0290020000
_diffrn_orient_matrix_UB_21 -0.0218287000
_diffrn_orient_matrix_UB_22 -0.0335469000
_diffrn_orient_matrix_UB_23 0.0968943000
_diffrn_orient_matrix_UB_31 -0.0072725000
_diffrn_orient_matrix_UB_32 0.1205631000
_diffrn_orient_matrix_UB_33 0.0267771000
_diffrn_radiation_monochromator graphite
_diffrn_radiation_probe x-ray
_diffrn_radiation_type 'Cu K\a'
_diffrn_radiation_wavelength 1.54184
_diffrn_reflns_av_R_equivalents 0.0320
_diffrn_reflns_av_unetI/netI 0.0246
_diffrn_reflns_Laue_measured_fraction_full 1.000
_diffrn_reflns_Laue_measured_fraction_max 0.984
_diffrn_reflns_limit_h_max 16
_diffrn_reflns_limit_h_min -16
_diffrn_reflns_limit_k_max 15
_diffrn_reflns_limit_k_min -9
_diffrn_reflns_limit_l_max 18
_diffrn_reflns_limit_l_min -18
_diffrn_reflns_number 12575
_diffrn_reflns_point_group_measured_fraction_full 1.000
_diffrn_reflns_point_group_measured_fraction_max 0.984
_diffrn_reflns_theta_full 67.684
_diffrn_reflns_theta_max 79.746
_diffrn_reflns_theta_min 4.939
_diffrn_source 'fine-focus sealed X-ray tube'
_diffrn_source_type 'Enhance (Cu) X-ray Source'
_exptl_absorpt_coefficient_mu 0.676
_exptl_absorpt_correction_T_max 1.00000
_exptl_absorpt_correction_T_min 0.69114
_exptl_absorpt_correction_type multi-scan
_exptl_absorpt_process_details
;
CrysAlisPro 1.171.39.20a (Rigaku Oxford Diffraction, 2015)
Empirical absorption correction using spherical harmonics,
 implemented in SCALE3 ABSPACK scaling algorithm.
;
_exptl_crystal_colour brown
_exptl_crystal_colour_primary brown
_exptl_crystal_density_diffrn 1.333
_exptl_crystal_description block
_exptl_crystal_F_000 1008
_exptl_crystal_size_max 0.2
_exptl_crystal_size_mid 0.1
_exptl_crystal_size_min 0.1
_refine_diff_density_max 0.267
_refine_diff_density_min -0.192
_refine_diff_density_rms 0.043
_refine_ls_extinction_coef 0.00061(10)
_refine_ls_extinction_expression Fc^*^=kFc[1+0.001xFc^2^\l^3^/sin(2\q)]^-1/4^
_refine_ls_extinction_method 'SHELXL-2018/3 (Sheldrick 2018)'
_refine_ls_goodness_of_fit_ref 1.089
_refine_ls_hydrogen_treatment refall
_refine_ls_matrix_type full
_refine_ls_number_parameters 222
_refine_ls_number_reflns 2557
_refine_ls_number_restraints 0
_refine_ls_restrained_S_all 1.089
_refine_ls_R_factor_all 0.0401
_refine_ls_R_factor_gt 0.0386
_refine_ls_shift/su_max 0.000
_refine_ls_shift/su_mean 0.000
_refine_ls_structure_factor_coef Fsqd
_refine_ls_weighting_details 'w=1/[\s^2^(Fo^2^)+(0.0489P)^2^+1.6906P] where P=(Fo^2^+2Fc^2^)/3'
_refine_ls_weighting_scheme calc
_refine_ls_wR_factor_gt 0.1044
_refine_ls_wR_factor_ref 0.1054
_reflns_Friedel_coverage 0.000
_reflns_number_gt 2393
_reflns_number_total 2557
_reflns_threshold_expression 'I > 2\s(I)'
_cod_data_source_file d2ce00735e2.cif
_cod_data_source_block exp_1067_amr_17-meno2
_cod_database_code 7245258
_shelx_shelxl_version_number 2018/3
_shelx_space_group_comment
;
The symmetry employed for this shelxl refinement is uniquely defined
by the following loop, which should always be used as a source of
symmetry information in preference to the above space-group names.
They are only intended as comments.
;
_shelx_estimated_absorpt_t_max 0.935
_shelx_estimated_absorpt_t_min 0.877
_olex2_refinement_description
;
;
_olex2_submission_special_instructions 'No special instructions were received'
_oxdiff_exptl_absorpt_empirical_details
;
Empirical correction (ABSPACK) includes:
- Absorption correction using spherical harmonics
- Frame scaling
;
_oxdiff_exptl_absorpt_empirical_full_max 1.709
_oxdiff_exptl_absorpt_empirical_full_min 0.617

loop_
_space_group_symop_operation_xyz
'x, y, z'
'-x, y, -z+1/2'
'x+1/2, y+1/2, z'
'-x+1/2, y+1/2, -z+1/2'
'-x, -y, -z'
'x, -y, z-1/2'
'-x+1/2, -y+1/2, -z'
'x+1/2, -y+1/2, z-1/2'

loop_
_atom_site_label
_atom_site_type_symbol
_atom_site_fract_x
_atom_site_fract_y
_atom_site_fract_z
_atom_site_U_iso_or_equiv
_atom_site_adp_type
_atom_site_occupancy
_atom_site_site_symmetry_order
_atom_site_calc_flag
_atom_site_refinement_flags_posn
_atom_site_refinement_flags_adp
_atom_site_refinement_flags_occupancy
_atom_site_disorder_assembly
_atom_site_disorder_group
O1 O 0.40538(7) 0.82727(7) 0.47572(5) 0.0272(2) Uani 1 1 d . . . . .
N2 N 0.46526(8) 0.60840(8) 0.49379(6) 0.0231(2) Uani 1 1 d . . . . .
N3 N 0.500000 0.67830(11) 0.750000 0.0256(3) Uani 1 2 d S T P . .
N4 N 0.500000 0.45358(11) 0.750000 0.0246(3) Uani 1 2 d S T P . .
C5 C 0.43694(8) 0.87572(9) 0.39965(7) 0.0220(2) Uani 1 1 d . . . . .
C6 C 0.43463(9) 0.99066(9) 0.39866(7) 0.0229(3) Uani 1 1 d . . . . .
C7 C 0.46581(9) 1.04626(9) 0.32584(7) 0.0230(3) Uani 1 1 d . . . . .
C8 C 0.500000 0.99057(12) 0.250000 0.0204(3) Uani 1 2 d S T P . .
C9 C 0.500000 0.87470(12) 0.250000 0.0203(3) Uani 1 2 d S T P . .
C10 C 0.46857(9) 0.81879(9) 0.32711(7) 0.0225(3) Uani 1 1 d . . . . .
C11 C 0.72957(11) 0.64599(12) 0.58410(8) 0.0349(3) Uani 1 1 d . . . . .
C12 C 0.63120(10) 0.67005(10) 0.55303(8) 0.0299(3) Uani 1 1 d . . . . .
C13 C 0.56193(9) 0.58473(9) 0.52543(7) 0.0220(2) Uani 1 1 d . . . . .
C14 C 0.40262(9) 0.52554(9) 0.46834(7) 0.0220(2) Uani 1 1 d . . . . .
C15 C 0.29898(10) 0.54676(11) 0.43580(8) 0.0294(3) Uani 1 1 d . . . . .
C16 C 0.23508(10) 0.46282(13) 0.41068(8) 0.0345(3) Uani 1 1 d . . . . .
C17 C 0.32276(11) 0.44379(12) 0.68877(9) 0.0338(3) Uani 1 1 d . . . . .
C18 C 0.41583(9) 0.50905(9) 0.72010(7) 0.0227(3) Uani 1 1 d . . . . .
C19 C 0.41633(9) 0.62286(9) 0.71887(7) 0.0235(3) Uani 1 1 d . . . . .
C20 C 0.32483(11) 0.68775(13) 0.68308(10) 0.0357(3) Uani 1 1 d . . . . .
H7 H 0.4658(10) 1.1257(13) 0.3246(9) 0.025(3) Uiso 1 1 d . . . . .
H10 H 0.4691(10) 0.7392(12) 0.3255(9) 0.024(3) Uiso 1 1 d . . . . .
H6 H 0.4126(11) 1.0276(12) 0.4512(10) 0.027(3) Uiso 1 1 d . . . . .
H12 H 0.6063(12) 0.7472(14) 0.5485(11) 0.037(4) Uiso 1 1 d . . . . .
H15 H 0.2773(13) 0.6221(14) 0.4336(11) 0.040(4) Uiso 1 1 d . . . . .
H11 H 0.7790(13) 0.7064(14) 0.6025(12) 0.044(4) Uiso 1 1 d . . . . .
H16 H 0.1620(13) 0.4800(14) 0.3887(11) 0.043(4) Uiso 1 1 d . . . . .
H20A H 0.2640(16) 0.6715(17) 0.7171(13) 0.061(6) Uiso 1 1 d . . . . .
H20B H 0.3031(14) 0.6681(16) 0.6202(13) 0.054(5) Uiso 1 1 d . . . . .
H17A H 0.3011(14) 0.4568(15) 0.6248(13) 0.050(5) Uiso 1 1 d . . . . .
H17B H 0.2634(16) 0.4663(17) 0.7219(14) 0.061(6) Uiso 1 1 d . . . . .
H1 H 0.4228(14) 0.7532(16) 0.4776(12) 0.050(5) Uiso 1 1 d . . . . .
H17C H 0.3360(17) 0.363(2) 0.6983(15) 0.079(7) Uiso 1 1 d . . . . .
H20C H 0.3398(17) 0.766(2) 0.6869(15) 0.077(7) Uiso 1 1 d . . . . .

loop_
_atom_site_aniso_label
_atom_site_aniso_U_11
_atom_site_aniso_U_22
_atom_site_aniso_U_33
_atom_site_aniso_U_23
_atom_site_aniso_U_13
_atom_site_aniso_U_12
O1 0.0380(5) 0.0212(4) 0.0228(4) 0.0025(3) 0.0055(3) 0.0031(3)
N2 0.0292(5) 0.0206(5) 0.0198(4) 0.0021(3) 0.0031(4) 0.0020(4)
N3 0.0314(7) 0.0213(7) 0.0235(7) 0.000 -0.0010(5) 0.000
N4 0.0307(7) 0.0222(7) 0.0206(6) 0.000 0.0013(5) 0.000
C5 0.0239(5) 0.0211(5) 0.0204(5) 0.0020(4) -0.0019(4) 0.0002(4)
C6 0.0259(6) 0.0205(6) 0.0216(5) -0.0030(4) -0.0018(4) 0.0033(4)
C7 0.0270(6) 0.0168(5) 0.0242(6) -0.0005(4) -0.0041(4) 0.0014(4)
C8 0.0219(7) 0.0173(7) 0.0208(7) 0.000 -0.0055(6) 0.000
C9 0.0213(7) 0.0182(7) 0.0205(7) 0.000 -0.0034(6) 0.000
C10 0.0273(6) 0.0163(5) 0.0233(6) 0.0006(4) -0.0014(4) 0.0004(4)
C11 0.0359(7) 0.0447(8) 0.0243(6) -0.0034(5) 0.0024(5) -0.0136(6)
C12 0.0370(7) 0.0278(6) 0.0254(6) -0.0023(5) 0.0050(5) -0.0072(5)
C13 0.0276(6) 0.0224(5) 0.0163(5) 0.0012(4) 0.0033(4) -0.0006(4)
C14 0.0258(5) 0.0246(6) 0.0158(5) 0.0025(4) 0.0026(4) 0.0008(4)
C15 0.0291(6) 0.0367(7) 0.0222(5) 0.0049(5) 0.0009(5) 0.0057(5)
C16 0.0260(6) 0.0560(8) 0.0210(6) 0.0025(5) -0.0001(5) -0.0029(6)
C17 0.0332(7) 0.0392(8) 0.0280(6) -0.0019(5) -0.0022(5) -0.0119(5)
C18 0.0256(6) 0.0258(6) 0.0164(5) -0.0008(4) 0.0009(4) -0.0023(4)
C19 0.0257(6) 0.0254(6) 0.0190(5) -0.0008(4) -0.0002(4) 0.0023(4)
C20 0.0338(7) 0.0389(8) 0.0329(7) -0.0003(6) -0.0056(6) 0.0115(6)

loop_
_atom_type_symbol
_atom_type_description
_atom_type_scat_dispersion_real
_atom_type_scat_dispersion_imag
_atom_type_scat_source
C C 0.0181 0.0091 'International Tables Vol C Tables 4.2.6.8 and 6.1.1.4'
H H 0.0000 0.0000 'International Tables Vol C Tables 4.2.6.8 and 6.1.1.4'
N N 0.0311 0.0180 'International Tables Vol C Tables 4.2.6.8 and 6.1.1.4'
O O 0.0492 0.0322 'International Tables Vol C Tables 4.2.6.8 and 6.1.1.4'

loop_
_geom_angle_atom_site_label_1
_geom_angle_atom_site_label_2
_geom_angle_atom_site_label_3
_geom_angle
_geom_angle_site_symmetry_1
_geom_angle_site_symmetry_3
_geom_angle_publ_flag
C5 O1 H1 111.0(11) . . ?
C14 N2 C13 117.88(10) . . ?
C19 N3 C19 118.69(14) 2_656 . ?
C18 N4 C18 118.67(14) 2_656 . ?
O1 C5 C6 115.91(10) . . ?
O1 C5 C10 123.45(10) . . ?
C10 C5 C6 120.64(10) . . ?
C5 C6 H6 118.1(9) . . ?
C7 C6 C5 120.09(10) . . ?
C7 C6 H6 121.8(9) . . ?
C6 C7 C8 121.02(11) . . ?
C6 C7 H7 121.1(8) . . ?
C8 C7 H7 117.9(8) . . ?
C7 C8 C7 122.18(14) 2_655 . ?
C7 C8 C9 118.91(7) 2_655 . ?
C7 C8 C9 118.91(7) . . ?
C10 C9 C8 118.96(7) 2_655 . ?
C10 C9 C8 118.96(7) . . ?
C10 C9 C10 122.08(14) . 2_655 ?
C5 C10 C9 120.35(11) . . ?
C5 C10 H10 122.2(8) . . ?
C9 C10 H10 117.5(8) . . ?
C12 C11 C16 121.25(12) . 5_666 ?
C12 C11 H11 119.8(10) . . ?
C16 C11 H11 118.9(10) 5_666 . ?
C11 C12 C13 119.77(12) . . ?
C11 C12 H12 121.3(9) . . ?
C13 C12 H12 118.9(9) . . ?
N2 C13 C12 119.84(11) . . ?
N2 C13 C14 121.16(11) . 5_666 ?
C12 C13 C14 119.00(11) . 5_666 ?
N2 C14 C13 120.96(11) . 5_666 ?
N2 C14 C15 119.78(11) . . ?
C15 C14 C13 119.25(11) . 5_666 ?
C14 C15 H15 117.0(10) . . ?
C16 C15 C14 119.89(12) . . ?
C16 C15 H15 123.1(10) . . ?
C11 C16 H16 120.9(10) 5_666 . ?
C15 C16 C11 120.83(12) . 5_666 ?
C15 C16 H16 118.3(10) . . ?
C18 C17 H17A 111.9(11) . . ?
C18 C17 H17B 110.4(12) . . ?
C18 C17 H17C 110.8(13) . . ?
H17A C17 H17B 104.8(16) . . ?
H17A C17 H17C 109.1(17) . . ?
H17B C17 H17C 109.6(18) . . ?
N4 C18 C17 116.93(11) . . ?
N4 C18 C19 120.64(11) . . ?
C19 C18 C17 122.43(11) . . ?
N3 C19 C18 120.66(11) . . ?
N3 C19 C20 117.11(11) . . ?
C18 C19 C20 122.22(11) . . ?
C19 C20 H20A 111.3(12) . . ?
C19 C20 H20B 111.3(11) . . ?
C19 C20 H20C 110.6(13) . . ?
H20A C20 H20B 104.4(16) . . ?
H20A C20 H20C 109.4(17) . . ?
H20B C20 H20C 109.7(17) . . ?

loop_
_geom_bond_atom_site_label_1
_geom_bond_atom_site_label_2
_geom_bond_distance
_geom_bond_site_symmetry_2
_geom_bond_publ_flag
O1 C5 1.3675(13) . ?
O1 H1 0.94(2) . ?
N2 C13 1.3435(15) . ?
N2 C14 1.3427(15) . ?
N3 C19 1.3387(13) . ?
N3 C19 1.3387(13) 2_656 ?
N4 C18 1.3392(13) 2_656 ?
N4 C18 1.3392(13) . ?
C5 C6 1.4157(16) . ?
C5 C10 1.3740(16) . ?
C6 C7 1.3671(16) . ?
C6 H6 0.966(15) . ?
C7 C8 1.4185(13) . ?
C7 H7 0.978(15) . ?
C8 C9 1.427(2) . ?
C9 C10 1.4219(13) . ?
C9 C10 1.4220(13) 2_655 ?
C10 H10 0.981(15) . ?
C11 C12 1.363(2) . ?
C11 C16 1.418(2) 5_666 ?
C11 H11 1.008(18) . ?
C12 C13 1.4248(17) . ?
C12 H12 1.004(17) . ?
C13 C14 1.4355(16) 5_666 ?
C14 C15 1.4248(16) . ?
C15 C16 1.361(2) . ?
C15 H15 0.970(18) . ?
C16 H16 1.007(17) . ?
C17 C18 1.4998(16) . ?
C17 H17A 0.977(19) . ?
C17 H17B 0.99(2) . ?
C17 H17C 1.01(3) . ?
C18 C19 1.4017(17) . ?
C19 C20 1.4987(16) . ?
C20 H20A 1.00(2) . ?
C20 H20B 0.979(19) . ?
C20 H20C 0.98(3) . ?

loop_
_geom_hbond_atom_site_label_D
_geom_hbond_atom_site_label_H
_geom_hbond_atom_site_label_A
_geom_hbond_distance_DH
_geom_hbond_distance_HA
_geom_hbond_distance_DA
_geom_hbond_angle_DHA
_geom_hbond_site_symmetry_A
_geom_hbond_publ_flag
O1 H1 N2 0.94(2) 1.88(2) 2.8133(13) 173.8(17) . yes

loop_
_geom_torsion_atom_site_label_1
_geom_torsion_atom_site_label_2
_geom_torsion_atom_site_label_3
_geom_torsion_atom_site_label_4
_geom_torsion
_geom_torsion_site_symmetry_1
_geom_torsion_site_symmetry_2
_geom_torsion_site_symmetry_3
_geom_torsion_site_symmetry_4
_geom_torsion_publ_flag
O1 C5 C6 C7 179.32(10) . . . . ?
O1 C5 C10 C9 179.75(9) . . . . ?
N2 C14 C15 C16 -179.44(10) . . . . ?
N4 C18 C19 N3 -1.95(15) . . . . ?
N4 C18 C19 C20 177.94(10) . . . . ?
C5 C6 C7 C8 0.55(16) . . . . ?
C6 C5 C10 C9 0.32(16) . . . . ?
C6 C7 C8 C7 -179.05(12) . . . 2_655 ?
C6 C7 C8 C9 0.95(12) . . . . ?
C7 C8 C9 C10 178.20(7) . . . 2_655 ?
C7 C8 C9 C10 178.20(7) 2_655 . . . ?
C7 C8 C9 C10 -1.81(7) . . . . ?
C7 C8 C9 C10 -1.80(7) 2_655 . . 2_655 ?
C8 C9 C10 C5 1.19(12) . . . . ?
C10 C5 C6 C7 -1.21(17) . . . . ?
C10 C9 C10 C5 -178.82(12) 2_655 . . . ?
C11 C12 C13 N2 -179.23(10) . . . . ?
C11 C12 C13 C14 0.47(17) . . . 5_666 ?
C13 N2 C14 C13 -0.17(16) . . . 5_666 ?
C13 N2 C14 C15 178.96(9) . . . . ?
C13 C14 C15 C16 -0.30(16) 5_666 . . . ?
C14 N2 C13 C12 179.85(10) . . . . ?
C14 N2 C13 C14 0.17(17) . . . 5_666 ?
C14 C15 C16 C11 -0.39(18) . . . 5_666 ?
C16 C11 C12 C13 0.23(18) 5_666 . . . ?
C17 C18 C19 N3 177.94(9) . . . . ?
C17 C18 C19 C20 -2.16(17) . . . . ?
C18 N4 C18 C17 -178.96(11) 2_656 . . . ?
C18 N4 C18 C19 0.95(7) 2_656 . . . ?
C19 N3 C19 C18 0.95(7) 2_656 . . . ?
C19 N3 C19 C20 -178.96(11) 2_656 . . . ?
